data_2243281
loop_
_publ_author_name
'Shaibah, Mohammed A. E.'
'Yathirajan, Hemmige S.'
Asma
'Manju, Nagaraja'
'Kalluraya, Balakrishna'
'Rathore, Ravindranath S.'
'Glidewell, Christopher'

_publ_section_title
;
 Conversion of diarylchalcones into 4,5-dihydropyrazole-1-carbothioamides:
 molecular and supramolecular structures of two precursors and three
 products
;
_journal_coeditor_code ZL2770
_journal_issue 3
_journal_name_full 'Acta Crystallographica Section E'
_journal_page_first 360
_journal_page_last 365
_journal_paper_doi 10.1107/S2056989020001735
_journal_volume 76
_journal_year 2020
_chemical_formula_iupac 'C18 H13 Cl O2'
_chemical_formula_moiety 'C18 H13 Cl O2'
_chemical_formula_sum 'C18 H13 Cl O2'
_chemical_formula_weight 296.73
_chemical_name_systematic
;
1-(4-Chlorophenyl)-3-[4-(prop-2-ynyloxy)phenyl]prop-2-en-1-one
;
_space_group_crystal_system monoclinic
_space_group_IT_number 14
_space_group_name_Hall '-P 2ybc'
_space_group_name_H-M_alt 'P 1 21/c 1'
_atom_sites_solution_hydrogens geom
_atom_sites_solution_primary difmap
_audit_creation_method SHELXL-2014
_cell_angle_alpha 90
_cell_angle_beta 94.419(4)
_cell_angle_gamma 90
_cell_formula_units_Z 4
_cell_length_a 17.990(3)
_cell_length_b 14.2529(16)
_cell_length_c 5.8661(8)
_cell_measurement_reflns_used 2914
_cell_measurement_temperature 296(2)
_cell_measurement_theta_max 25.890
_cell_measurement_theta_min 1.135
_cell_volume 1499.7(4)
_computing_cell_refinement
;
APEX2/SAINT (Bruker, 2012)
;
_computing_data_collection
;
APEX2 (Bruker, 2012)
;
_computing_data_reduction
;
SAINT/XPREP (Bruker, 2012)
;
_computing_molecular_graphics
;
PLATON (Spek, 2020)
;
_computing_publication_material
;
SHELXL2014 (Sheldrick, 2015b) and PLATON (Spek, 2020)
;
_computing_structure_refinement
;
SHELXL2014 (Sheldrick, 2015b)
;
_computing_structure_solution
;
<i>SHELXT2014/5</i> (Sheldrick, 2015a)
;
_diffrn_ambient_temperature 296(2)
_diffrn_measured_fraction_theta_full 0.999
_diffrn_measured_fraction_theta_max 0.997
_diffrn_measurement_device_type 'Bruker APEXII'
_diffrn_measurement_method '\f and \w scans'
_diffrn_radiation_monochromator graphite
_diffrn_radiation_type MoK\a
_diffrn_radiation_wavelength 0.71073
_diffrn_reflns_av_R_equivalents 0.0476
_diffrn_reflns_av_unetI/netI 0.0377
_diffrn_reflns_limit_h_max 22
_diffrn_reflns_limit_h_min -21
_diffrn_reflns_limit_k_max 17
_diffrn_reflns_limit_k_min -17
_diffrn_reflns_limit_l_max 7
_diffrn_reflns_limit_l_min -7
_diffrn_reflns_number 20193
_diffrn_reflns_theta_full 25.242
_diffrn_reflns_theta_max 25.890
_diffrn_reflns_theta_min 2.271
_diffrn_source 'fine focussealed tube'
_diffrn_standards_decay_% 0
_diffrn_standards_interval_count 0
_diffrn_standards_interval_time 0
_diffrn_standards_number 0
_exptl_absorpt_coefficient_mu 0.256
_exptl_absorpt_correction_T_max 0.962
_exptl_absorpt_correction_T_min 0.895
_exptl_absorpt_correction_type multi-scan
_exptl_absorpt_process_details
;
(SADABS; Bruker, 2012)
;
_exptl_crystal_colour orange
_exptl_crystal_density_diffrn 1.314
_exptl_crystal_description block
_exptl_crystal_F_000 616
_exptl_crystal_size_max 0.200
_exptl_crystal_size_mid 0.200
_exptl_crystal_size_min 0.150
_refine_diff_density_max 0.316
_refine_diff_density_min -0.232
_refine_ls_extinction_method none
_refine_ls_goodness_of_fit_ref 1.045
_refine_ls_hydrogen_treatment constr
_refine_ls_matrix_type full
_refine_ls_number_parameters 190
_refine_ls_number_reflns 2912
_refine_ls_number_restraints 0
_refine_ls_restrained_S_all 1.045
_refine_ls_R_factor_all 0.1077
_refine_ls_R_factor_gt 0.0550
_refine_ls_shift/su_max 0.000
_refine_ls_shift/su_mean 0.000
_refine_ls_structure_factor_coef Fsqd
_refine_ls_weighting_details 'w=1/[\s^2^(Fo^2^)+(0.0322P)^2^+1.1910P] where P=(Fo^2^+2Fc^2^)/3'
_refine_ls_weighting_scheme calc
_refine_ls_wR_factor_gt 0.1080
_refine_ls_wR_factor_ref 0.1317
_reflns_number_gt 1777
_reflns_number_total 2912
_reflns_threshold_expression 'I > 2\s(I)'
_cod_data_source_file zl2770sup1.cif
_cod_data_source_block I
_cod_original_cell_volume 1499.7(3)
_cod_original_sg_symbol_H-M 'P 21/c'
_cod_database_code 2243281
_shelx_space_group_comment
;
The symmetry employed for this shelxl refinement is uniquely defined
by the following loop, which should always be used as a source of
symmetry information in preference to the above space-group names.
They are only intended as comments.
;
_shelx_estimated_absorpt_t_min 0.951
_shelx_estimated_absorpt_t_max 0.963
_shelxl_version_number 2.014

loop_
_space_group_symop_operation_xyz
'x, y, z'
'-x, y+1/2, -z+1/2'
'-x, -y, -z'
'x, -y-1/2, z-1/2'

loop_
_atom_site_type_symbol
_atom_site_label
_atom_site_fract_x
_atom_site_fract_y
_atom_site_fract_z
_atom_site_U_iso_or_equiv
_atom_site_adp_type
_atom_site_calc_flag
_atom_site_occupancy
_atom_site_disorder_assembly
_atom_site_disorder_group
C C1 0.50644(15) 0.37616(19) 0.0035(5) 0.0454(7) Uani d 1 . .
O O1 0.49123(11) 0.37815(18) -0.2039(3) 0.0705(7) Uani d 1 . .
C C2 0.44832(15) 0.37402(19) 0.1650(5) 0.0470(7) Uani d 1 . .
H H2 0.4612 0.3594 0.3175 0.056 Uiso calc 1 . .
C C3 0.37764(15) 0.39260(17) 0.0980(4) 0.0422(6) Uani d 1 . .
H H3 0.3682 0.4115 -0.0532 0.051 Uiso calc 1 . .
C C11 0.58630(14) 0.37539(17) 0.0931(4) 0.0388(6) Uani d 1 . .
C C12 0.60937(15) 0.40870(18) 0.3093(4) 0.0443(7) Uani d 1 . .
H H12 0.5742 0.4301 0.4052 0.053 Uiso calc 1 . .
C C13 0.68450(16) 0.41034(18) 0.3840(5) 0.0464(7) Uani d 1 . .
H H13 0.7000 0.4340 0.5277 0.056 Uiso calc 1 . .
C C14 0.73548(14) 0.37664(19) 0.2428(5) 0.0455(7) Uani d 1 . .
Cl Cl14 0.82940(4) 0.37534(7) 0.33965(16) 0.0789(3) Uani d 1 . .
C C15 0.71402(16) 0.34316(19) 0.0276(5) 0.0506(7) Uani d 1 . .
H H15 0.7494 0.3208 -0.0665 0.061 Uiso calc 1 . .
C C16 0.63951(15) 0.34321(18) -0.0463(5) 0.0463(7) Uani d 1 . .
H H16 0.6247 0.3213 -0.1921 0.056 Uiso calc 1 . .
C C31 0.31322(14) 0.38698(17) 0.2325(4) 0.0385(6) Uani d 1 . .
C C32 0.24378(15) 0.41655(19) 0.1399(5) 0.0472(7) Uani d 1 . .
H H32 0.2398 0.4428 -0.0057 0.057 Uiso calc 1 . .
C C33 0.18022(16) 0.4082(2) 0.2576(5) 0.0542(8) Uani d 1 . .
H H33 0.1344 0.4289 0.1926 0.065 Uiso calc 1 . .
C C34 0.18612(15) 0.36873(19) 0.4728(5) 0.0478(7) Uani d 1 . .
C C35 0.25439(15) 0.33836(18) 0.5696(5) 0.0460(7) Uani d 1 . .
H H35 0.2580 0.3117 0.7147 0.055 Uiso calc 1 . .
C C36 0.31671(15) 0.34757(17) 0.4517(4) 0.0429(7) Uani d 1 . .
H H36 0.3624 0.3272 0.5187 0.052 Uiso calc 1 . .
O O34 0.12808(12) 0.35634(17) 0.6100(4) 0.0737(7) Uani d 1 . .
C C37 0.05810(19) 0.3821(3) 0.5204(6) 0.0851(11) Uani d 1 . .
H H37A 0.0428 0.3436 0.3886 0.102 Uiso calc 1 . .
H H37B 0.0579 0.4473 0.4731 0.102 Uiso calc 1 . .
C C38 0.0066(2) 0.3679(3) 0.7054(7) 0.0920(13) Uani d 1 . .
C C39 -0.0365(2) 0.3578(4) 0.8370(9) 0.1210(18) Uani d 1 . .
H H39 -0.0715 0.3496 0.9439 0.145 Uiso calc 1 . .

loop_
_atom_site_aniso_label
_atom_site_aniso_U_11
_atom_site_aniso_U_22
_atom_site_aniso_U_33
_atom_site_aniso_U_12
_atom_site_aniso_U_13
_atom_site_aniso_U_23
C1 0.0503(16) 0.0486(16) 0.0372(16) -0.0022(13) 0.0016(13) 0.0008(13)
O1 0.0613(14) 0.1132(19) 0.0362(12) -0.0033(13) -0.0009(10) -0.0013(12)
C2 0.0497(17) 0.0545(17) 0.0366(15) -0.0013(14) 0.0012(13) 0.0043(13)
C3 0.0512(16) 0.0407(15) 0.0343(15) -0.0051(12) 0.0010(12) 0.0014(12)
C11 0.0483(16) 0.0374(14) 0.0308(14) -0.0001(12) 0.0041(12) 0.0018(12)
C12 0.0509(17) 0.0470(16) 0.0361(16) 0.0048(13) 0.0101(13) -0.0026(12)
C13 0.0573(18) 0.0476(16) 0.0340(15) -0.0031(13) 0.0018(13) -0.0036(12)
C14 0.0445(16) 0.0420(15) 0.0496(17) -0.0016(12) 0.0009(13) 0.0031(14)
Cl14 0.0491(5) 0.0928(7) 0.0938(7) -0.0010(4) -0.0009(4) -0.0102(5)
C15 0.0517(18) 0.0534(17) 0.0487(18) -0.0009(14) 0.0155(14) -0.0081(14)
C16 0.0573(18) 0.0478(16) 0.0345(15) -0.0058(13) 0.0086(13) -0.0037(12)
C31 0.0479(16) 0.0349(14) 0.0320(14) -0.0017(12) -0.0011(12) -0.0018(11)
C32 0.0562(18) 0.0474(16) 0.0373(16) 0.0020(14) -0.0020(14) 0.0041(12)
C33 0.0449(17) 0.0627(19) 0.0540(19) 0.0079(14) -0.0035(14) 0.0037(15)
C34 0.0476(16) 0.0528(17) 0.0435(17) -0.0019(13) 0.0077(13) -0.0031(14)
C35 0.0576(18) 0.0475(16) 0.0326(15) 0.0032(13) 0.0015(13) 0.0022(12)
C36 0.0466(16) 0.0420(15) 0.0392(16) 0.0014(12) -0.0029(13) -0.0020(12)
O34 0.0523(13) 0.1029(18) 0.0666(15) 0.0097(12) 0.0101(11) 0.0078(13)
C37 0.065(2) 0.111(3) 0.079(3) 0.008(2) 0.002(2) 0.019(2)
C38 0.050(2) 0.128(4) 0.099(3) -0.001(2) 0.017(2) 0.011(3)
C39 0.062(3) 0.189(5) 0.115(4) 0.007(3) 0.021(3) 0.034(4)

loop_
_atom_type_symbol
_atom_type_description
_atom_type_scat_dispersion_real
_atom_type_scat_dispersion_imag
_atom_type_scat_source
C C 0.0033 0.0016 'International Tables Vol C Tables 4.2.6.8 and 6.1.1.4'
H H 0.0000 0.0000 'International Tables Vol C Tables 4.2.6.8 and 6.1.1.4'
Cl Cl 0.1484 0.1585 'International Tables Vol C Tables 4.2.6.8 and 6.1.1.4'
O O 0.0106 0.0060 'International Tables Vol C Tables 4.2.6.8 and 6.1.1.4'

loop_
_geom_angle_atom_site_label_1
_geom_angle_atom_site_label_2
_geom_angle_atom_site_label_3
_geom_angle_site_symmetry_1
_geom_angle_site_symmetry_3
_geom_angle
_geom_angle_publ_flag
O1 C1 C2 . . 121.8(3) ?
O1 C1 C11 . . 119.0(2) ?
C2 C1 C11 . . 119.2(2) ?
C3 C2 C1 . . 121.3(2) ?
C3 C2 H2 . . 119.4 ?
C1 C2 H2 . . 119.4 ?
C2 C3 C31 . . 127.8(2) ?
C2 C3 H3 . . 116.1 ?
C31 C3 H3 . . 116.1 ?
C16 C11 C12 . . 118.8(2) ?
C16 C11 C1 . . 119.0(2) ?
C12 C11 C1 . . 122.2(2) ?
C11 C12 C13 . . 120.6(2) ?
C11 C12 H12 . . 119.7 ?
C13 C12 H12 . . 119.7 ?
C14 C13 C12 . . 119.0(3) ?
C14 C13 H13 . . 120.5 ?
C12 C13 H13 . . 120.5 ?
C13 C14 C15 . . 121.5(3) ?
C13 C14 Cl14 . . 119.0(2) ?
C15 C14 Cl14 . . 119.5(2) ?
C16 C15 C14 . . 119.1(3) ?
C16 C15 H15 . . 120.5 ?
C14 C15 H15 . . 120.5 ?
C15 C16 C11 . . 121.0(2) ?
C15 C16 H16 . . 119.5 ?
C11 C16 H16 . . 119.5 ?
C32 C31 C36 . . 117.2(2) ?
C32 C31 C3 . . 120.1(2) ?
C36 C31 C3 . . 122.6(2) ?
C33 C32 C31 . . 122.1(3) ?
C33 C32 H32 . . 119.0 ?
C31 C32 H32 . . 119.0 ?
C34 C33 C32 . . 118.9(3) ?
C34 C33 H33 . . 120.5 ?
C32 C33 H33 . . 120.5 ?
O34 C34 C33 . . 125.4(3) ?
O34 C34 C35 . . 114.2(2) ?
C33 C34 C35 . . 120.5(3) ?
C36 C35 C34 . . 119.9(3) ?
C36 C35 H35 . . 120.0 ?
C34 C35 H35 . . 120.0 ?
C35 C36 C31 . . 121.5(3) ?
C35 C36 H36 . . 119.3 ?
C31 C36 H36 . . 119.3 ?
C37 O34 C34 . . 117.1(3) ?
O34 C37 C38 . . 106.7(3) ?
O34 C37 H37A . . 110.4 ?
C38 C37 H37A . . 110.4 ?
O34 C37 H37B . . 110.4 ?
C38 C37 H37B . . 110.4 ?
H37A C37 H37B . . 108.6 ?
C39 C38 C37 . . 175.7(5) ?
C38 C39 H39 . . 180.0 ?

loop_
_geom_bond_atom_site_label_1
_geom_bond_atom_site_label_2
_geom_bond_site_symmetry_2
_geom_bond_distance
_geom_bond_publ_flag
C1 O1 . 1.226(3) ?
C1 C2 . 1.465(4) ?
C1 C11 . 1.491(4) ?
C2 C3 . 1.328(3) ?
C2 H2 . 0.9300 ?
C3 C31 . 1.454(4) ?
C3 H3 . 0.9300 ?
C11 C16 . 1.385(3) ?
C11 C12 . 1.387(3) ?
C12 C13 . 1.388(4) ?
C12 H12 . 0.9300 ?
C13 C14 . 1.369(4) ?
C13 H13 . 0.9300 ?
C14 C15 . 1.377(4) ?
C14 Cl14 . 1.741(3) ?
C15 C16 . 1.377(4) ?
C15 H15 . 0.9300 ?
C16 H16 . 0.9300 ?
C31 C32 . 1.389(3) ?
C31 C36 . 1.400(3) ?
C32 C33 . 1.386(4) ?
C32 H32 . 0.9300 ?
C33 C34 . 1.379(4) ?
C33 H33 . 0.9300 ?
C34 O34 . 1.378(3) ?
C34 C35 . 1.382(4) ?
C35 C36 . 1.368(4) ?
C35 H35 . 0.9300 ?
C36 H36 . 0.9300 ?
O34 C37 . 1.376(4) ?
C37 C38 . 1.494(5) ?
C37 H37A . 0.9700 ?
C37 H37B . 0.9700 ?
C38 C39 . 1.144(5) ?
C39 H39 . 0.9300 ?

loop_
_geom_hbond_atom_site_label_D
_geom_hbond_atom_site_label_H
_geom_hbond_atom_site_label_A
_geom_hbond_site_symmetry_A
_geom_hbond_distance_DH
_geom_hbond_distance_HA
_geom_hbond_distance_DA
_geom_hbond_angle_DHA
_geom_hbond_publ_flag
C13 H13 Cg1 3_666 0.93 2.90 3.554(3) 128 no
C35 H35 Cg1 4_566 0.93 2.83 3.508(3) 131 no

loop_
_geom_torsion_atom_site_label_1
_geom_torsion_atom_site_label_2
_geom_torsion_atom_site_label_3
_geom_torsion_atom_site_label_4
_geom_torsion_site_symmetry_1
_geom_torsion_site_symmetry_2
_geom_torsion_site_symmetry_3
_geom_torsion_site_symmetry_4
_geom_torsion
_geom_torsion_publ_flag
O1 C1 C2 C3 . . . . -13.4(4) ?
C11 C1 C2 C3 . . . . 166.9(2) ?
C1 C2 C3 C31 . . . . 175.3(2) ?
O1 C1 C11 C16 . . . . -23.3(4) ?
C2 C1 C11 C16 . . . . 156.4(2) ?
O1 C1 C11 C12 . . . . 154.6(3) ?
C2 C1 C11 C12 . . . . -25.7(4) ?
C16 C11 C12 C13 . . . . 0.4(4) ?
C1 C11 C12 C13 . . . . -177.5(2) ?
C11 C12 C13 C14 . . . . -1.4(4) ?
C12 C13 C14 C15 . . . . 1.4(4) ?
C12 C13 C14 Cl14 . . . . -178.0(2) ?
C13 C14 C15 C16 . . . . -0.4(4) ?
Cl14 C14 C15 C16 . . . . 179.1(2) ?
C14 C15 C16 C11 . . . . -0.7(4) ?
C12 C11 C16 C15 . . . . 0.6(4) ?
C1 C11 C16 C15 . . . . 178.6(2) ?
C2 C3 C31 C32 . . . . 174.7(3) ?
C2 C3 C31 C36 . . . . -9.0(4) ?
C36 C31 C32 C33 . . . . 0.2(4) ?
C3 C31 C32 C33 . . . . 176.8(2) ?
C31 C32 C33 C34 . . . . -0.4(4) ?
C32 C33 C34 O34 . . . . 179.7(3) ?
C32 C33 C34 C35 . . . . 0.2(4) ?
O34 C34 C35 C36 . . . . -179.4(2) ?
C33 C34 C35 C36 . . . . 0.1(4) ?
C34 C35 C36 C31 . . . . -0.3(4) ?
C32 C31 C36 C35 . . . . 0.1(4) ?
C3 C31 C36 C35 . . . . -176.3(2) ?
C33 C34 O34 C37 . . . . 2.8(4) ?
C35 C34 O34 C37 . . . . -177.8(3) ?
C34 O34 C37 C38 . . . . -176.4(3) ?

_cod_database_fobs_code 2243281
